data_7061175
loop_
_publ_author_name
'Shyamsivappan, Selvaraj'
'Vivek, Raju'
'Suresh, Thangaraj'
'Naveen, Palanivel'
'Kaviyarasu, Adhigaman'
'Amsaveni, Sundarasamy'
'Athimoolam, Shunmuganarayanan'
'Mohan, Palathurai Subramaniam'

_publ_section_title
;
 New
 N-(3&#x2032;-acetyl-8-nitro-2,3-dihydro-1H,3&#x2032;H-spiro[quinoline-4,2&#x2032;-[1,3,4]thiadiazol]-5&#x2032;-yl)
 acetamides induced cell death in MCF-7 cells via G2/M phase cell cycle
 arrest
;
_journal_issue 6
_journal_name_full 'New Journal of Chemistry'
_journal_page_first 2817
_journal_page_last 2828
_journal_paper_doi 10.1039/D1NJ02550C
_journal_volume 46
_journal_year 2022
_chemical_formula_moiety 'C16 H17 Cl N5 O4 S'
_chemical_formula_sum 'C16 H17 Cl N5 O4 S'
_chemical_formula_weight 410.85
_space_group_crystal_system monoclinic
_space_group_IT_number 15
_space_group_name_Hall '-C 2yc'
_space_group_name_H-M_alt 'C 1 2/c 1'
_atom_sites_solution_hydrogens mixed
_audit_creation_method SHELXL-2014
_audit_update_record
;
2020-01-28 deposited with the CCDC.	2021-12-23 downloaded from the CCDC.
;
_cell_angle_alpha 90
_cell_angle_beta 93.285(17)
_cell_angle_gamma 90
_cell_formula_units_Z 8
_cell_length_a 26.56(3)
_cell_length_b 6.708(6)
_cell_length_c 20.85(2)
_cell_measurement_reflns_used 2610
_cell_measurement_temperature 293(2)
_cell_measurement_theta_max 23.10
_cell_measurement_theta_min 2.26
_cell_volume 3709(6)
_computing_cell_refinement '<i>SAINT</i> (Bruker, 2001)'
_computing_data_collection '<i>SMART</i> (Bruker, 2001)'
_computing_data_reduction <i>SAINT</i>
_computing_molecular_graphics '<i>PLATON</i> (Spek, 2009)'
_computing_publication_material SHELXL-2014
_computing_structure_refinement SHELXL-2014
_computing_structure_solution 'SHELXL-2014 (Sheldrick, 2015)'
_diffrn_ambient_temperature 293(2)
_diffrn_measured_fraction_theta_full 0.971
_diffrn_measured_fraction_theta_max 0.999
_diffrn_measurement_device_type 'Bruker SMART APEX CCD area-detector'
_diffrn_measurement_method \w
_diffrn_radiation_source 'fine-focus sealed tube'
_diffrn_radiation_type MoK\a
_diffrn_radiation_wavelength 0.71073
_diffrn_reflns_av_R_equivalents 0.0412
_diffrn_reflns_av_unetI/netI 0.0380
_diffrn_reflns_Laue_measured_fraction_full 0.971
_diffrn_reflns_Laue_measured_fraction_max 0.999
_diffrn_reflns_limit_h_max 31
_diffrn_reflns_limit_h_min -31
_diffrn_reflns_limit_k_max 7
_diffrn_reflns_limit_k_min -7
_diffrn_reflns_limit_l_max 21
_diffrn_reflns_limit_l_min -24
_diffrn_reflns_number 12115
_diffrn_reflns_point_group_measured_fraction_full 0.971
_diffrn_reflns_point_group_measured_fraction_max 0.999
_diffrn_reflns_theta_full 25.242
_diffrn_reflns_theta_max 25.000
_diffrn_reflns_theta_min 2.418
_exptl_absorpt_coefficient_mu 0.352
_exptl_absorpt_correction_T_max 0.7461
_exptl_absorpt_correction_T_min 0.6258
_exptl_absorpt_correction_type multi-scan
_exptl_absorpt_process_details 'SADABS 2014/5'
_exptl_crystal_colour colourless
_exptl_crystal_density_diffrn 1.472
_exptl_crystal_density_method none
_exptl_crystal_description block
_exptl_crystal_F_000 1704
_exptl_crystal_size_max 0.22
_exptl_crystal_size_mid 0.19
_exptl_crystal_size_min 0.17
_refine_diff_density_max 0.588
_refine_diff_density_min -0.471
_refine_diff_density_rms 0.066
_refine_ls_extinction_method none
_refine_ls_goodness_of_fit_ref 1.055
_refine_ls_hydrogen_treatment mixed
_refine_ls_matrix_type full
_refine_ls_number_parameters 250
_refine_ls_number_reflns 3255
_refine_ls_number_restraints 0
_refine_ls_restrained_S_all 1.055
_refine_ls_R_factor_all 0.0791
_refine_ls_R_factor_gt 0.0578
_refine_ls_shift/su_max 0.001
_refine_ls_shift/su_mean 0.000
_refine_ls_structure_factor_coef Fsqd
_refine_ls_weighting_details 'w=1/[\s^2^(Fo^2^)+(0.0656P)^2^+11.3121P] where P=(Fo^2^+2Fc^2^)/3'
_refine_ls_weighting_scheme calc
_refine_ls_wR_factor_gt 0.1422
_refine_ls_wR_factor_ref 0.1553
_reflns_Friedel_coverage 0.000
_reflns_number_gt 2491
_reflns_number_total 3255
_reflns_threshold_expression 'I > 2\s(I)'
_cod_data_source_file d1nj02550c2.cif
_cod_data_source_block shelx_CCDC5
_cod_depositor_comments 'Adding full bibliography for 7061170--7061176.cif.'
_cod_original_sg_symbol_H-M 'C 2/c'
_cod_database_code 7061175
_shelx_space_group_comment
;
The symmetry employed for this shelxl refinement is uniquely defined
by the following loop, which should always be used as a source of
symmetry information in preference to the above space-group names.
They are only intended as comments.
;
_shelxl_version_number 2014-3

loop_
_space_group_symop_operation_xyz
'x, y, z'
'-x, y, -z+1/2'
'x+1/2, y+1/2, z'
'-x+1/2, y+1/2, -z+1/2'
'-x, -y, -z'
'x, -y, z-1/2'
'-x+1/2, -y+1/2, -z'
'x+1/2, -y+1/2, z-1/2'

loop_
_atom_site_label
_atom_site_type_symbol
_atom_site_fract_x
_atom_site_fract_y
_atom_site_fract_z
_atom_site_U_iso_or_equiv
_atom_site_adp_type
_atom_site_occupancy
_atom_site_site_symmetry_order
_atom_site_calc_flag
_atom_site_refinement_flags_posn
_atom_site_refinement_flags_adp
_atom_site_refinement_flags_occupancy
_atom_site_disorder_assembly
_atom_site_disorder_group
C1 C 0.23410(11) 0.8142(5) 0.40329(17) 0.0364(8) Uani 1 1 d . . . . .
C2 C 0.25484(13) 0.9504(5) 0.44733(18) 0.0415(9) Uani 1 1 d . . . . .
H10 H 0.2341 1.0333 0.4699 0.050 Uiso 1 1 calc R U . . .
C3 C 0.30604(12) 0.9618(5) 0.45722(17) 0.0375(8) Uani 1 1 d . . . . .
C4 C 0.33705(11) 0.8446(5) 0.42185(16) 0.0353(8) Uani 1 1 d . . . . .
H9 H 0.3718 0.8577 0.4280 0.042 Uiso 1 1 calc R U . . .
C5 C 0.31742(11) 0.7092(5) 0.37784(15) 0.0309(7) Uani 1 1 d . . . . .
C6 C 0.26421(11) 0.6814(5) 0.36836(16) 0.0330(7) Uani 1 1 d . . . . .
C7 C 0.35324(11) 0.5921(5) 0.33699(16) 0.0338(8) Uani 1 1 d . . . . .
C8 C 0.32537(12) 0.4854(6) 0.28089(18) 0.0431(9) Uani 1 1 d . . . . .
H13 H 0.3167 0.5805 0.2470 0.052 Uiso 1 1 calc R U . . .
H14 H 0.3471 0.3848 0.2638 0.052 Uiso 1 1 calc R U . . .
C9 C 0.27818(13) 0.3887(6) 0.3024(2) 0.0480(10) Uani 1 1 d . . . . .
H11 H 0.2607 0.3226 0.2663 0.058 Uiso 1 1 calc R U . . .
H12 H 0.2869 0.2891 0.3349 0.058 Uiso 1 1 calc R U . . .
C10 C 0.38383(12) 0.8912(5) 0.27995(17) 0.0388(8) Uani 1 1 d . . . . .
C11 C 0.42822(13) 1.0123(6) 0.2618(2) 0.0508(10) Uani 1 1 d . . . . .
H6 H 0.4509 0.9294 0.2395 0.076 Uiso 1 1 calc R U . . .
H7 H 0.4454 1.0648 0.2999 0.076 Uiso 1 1 calc R U . . .
H8 H 0.4168 1.1203 0.2345 0.076 Uiso 1 1 calc R U . . .
C12 C 0.44526(12) 0.5122(5) 0.36604(18) 0.0406(9) Uani 1 1 d . . . . .
C13 C 0.49570(13) 0.2725(6) 0.4278(2) 0.0514(10) Uani 1 1 d . . . . .
C14 C 0.54680(15) 0.2095(8) 0.4556(3) 0.0817(17) Uani 1 1 d . . . . .
H15 H 0.5643 0.3232 0.4738 0.123 Uiso 1 1 calc R U . . .
H16 H 0.5659 0.1537 0.4222 0.123 Uiso 1 1 calc R U . . .
H17 H 0.5428 0.1113 0.4884 0.123 Uiso 1 1 calc R U . . .
C15 C 0.5424(2) 0.5285(9) 0.3511(4) 0.108(2) Uani 1 1 d . . . . .
H4 H 0.5709 0.4377 0.3518 0.130 Uiso 1 1 calc R U . . .
H5 H 0.5341 0.5758 0.3079 0.130 Uiso 1 1 calc R U . . .
C16 C 0.5478(3) 0.6725(15) 0.3938(3) 0.144(3) Uani 1 1 d . . . . .
H1 H 0.5258 0.6813 0.4269 0.173 Uiso 1 1 calc R U . . .
H3 H 0.5735 0.7656 0.3908 0.173 Uiso 1 1 calc R U . . .
N1 N 0.17981(10) 0.8116(5) 0.39481(16) 0.0493(8) Uani 1 1 d . . . . .
N2 N 0.24549(11) 0.5377(5) 0.32860(15) 0.0426(8) Uani 1 1 d . . . . .
N3 N 0.39372(9) 0.7220(4) 0.31478(14) 0.0349(7) Uani 1 1 d . . . . .
N4 N 0.44355(10) 0.6662(5) 0.32998(15) 0.0439(8) Uani 1 1 d . . . . .
N5 N 0.49201(11) 0.4362(5) 0.3882(2) 0.0707(12) Uani 1 1 d . . . . .
O1 O 0.15858(9) 0.7024(5) 0.35452(14) 0.0596(8) Uani 1 1 d . . . . .
O2 O 0.15579(10) 0.9218(6) 0.4289(2) 0.0930(13) Uani 1 1 d . . . . .
O3 O 0.34004(9) 0.9386(4) 0.26528(13) 0.0505(7) Uani 1 1 d . . . . .
O4 O 0.45822(10) 0.1820(5) 0.43955(17) 0.0770(11) Uani 1 1 d . . . . .
S1 S 0.38876(3) 0.40804(14) 0.38868(5) 0.0417(3) Uani 1 1 d . . . . .
Cl1 Cl 0.33226(4) 1.12619(16) 0.51438(5) 0.0574(3) Uani 1 1 d . . . . .
H2 H 0.2125(16) 0.532(6) 0.3214(19) 0.058(12) Uiso 1 1 d . . . . .

loop_
_atom_site_aniso_label
_atom_site_aniso_U_11
_atom_site_aniso_U_22
_atom_site_aniso_U_33
_atom_site_aniso_U_23
_atom_site_aniso_U_13
_atom_site_aniso_U_12
C1 0.0203(15) 0.045(2) 0.043(2) 0.0029(16) 0.0014(14) 0.0024(14)
C2 0.0335(18) 0.045(2) 0.046(2) -0.0044(17) 0.0053(16) 0.0078(16)
C3 0.0319(17) 0.0393(19) 0.041(2) -0.0052(16) -0.0009(15) 0.0006(15)
C4 0.0223(15) 0.043(2) 0.040(2) 0.0003(16) -0.0028(14) 0.0001(14)
C5 0.0220(15) 0.0356(18) 0.0347(19) 0.0014(15) -0.0012(13) 0.0056(13)
C6 0.0246(15) 0.0382(18) 0.0358(19) 0.0034(15) -0.0029(13) -0.0001(14)
C7 0.0242(15) 0.0360(18) 0.041(2) 0.0016(15) -0.0015(14) 0.0080(14)
C8 0.0329(18) 0.050(2) 0.046(2) -0.0111(18) -0.0012(16) 0.0083(17)
C9 0.0347(19) 0.045(2) 0.063(3) -0.0143(19) -0.0057(17) 0.0020(17)
C10 0.0323(18) 0.044(2) 0.040(2) 0.0038(16) -0.0003(15) 0.0100(16)
C11 0.041(2) 0.048(2) 0.064(3) 0.016(2) 0.0050(18) 0.0059(18)
C12 0.0240(16) 0.042(2) 0.056(2) 0.0106(18) -0.0040(15) 0.0061(15)
C13 0.0311(19) 0.053(2) 0.069(3) 0.020(2) -0.0056(18) 0.0046(18)
C14 0.037(2) 0.076(3) 0.129(5) 0.050(3) -0.020(3) 0.010(2)
C15 0.110(5) 0.077(4) 0.129(6) 0.002(4) -0.067(4) 0.035(4)
C16 0.110(5) 0.224(10) 0.093(5) -0.027(6) -0.028(4) 0.088(6)
N1 0.0245(15) 0.065(2) 0.058(2) -0.0065(18) 0.0052(14) 0.0051(15)
N2 0.0225(14) 0.0507(19) 0.054(2) -0.0132(15) -0.0043(13) -0.0023(14)
N3 0.0187(12) 0.0400(16) 0.0459(17) 0.0079(13) 0.0002(11) 0.0075(12)
N4 0.0203(13) 0.0485(18) 0.062(2) 0.0174(16) -0.0015(13) 0.0073(13)
N5 0.0176(14) 0.066(2) 0.126(3) 0.052(2) -0.0113(17) -0.0001(15)
O1 0.0249(12) 0.090(2) 0.0632(19) -0.0212(17) -0.0040(12) -0.0008(14)
O2 0.0306(15) 0.115(3) 0.134(3) -0.063(3) 0.0077(17) 0.0095(17)
O3 0.0304(13) 0.0589(17) 0.0612(17) 0.0178(14) -0.0059(12) 0.0143(12)
O4 0.0389(15) 0.078(2) 0.113(3) 0.055(2) -0.0033(16) 0.0030(15)
S1 0.0247(4) 0.0417(5) 0.0585(6) 0.0129(4) 0.0007(4) 0.0049(4)
Cl1 0.0488(6) 0.0607(6) 0.0620(7) -0.0251(5) -0.0035(5) -0.0041(5)

loop_
_atom_type_symbol
_atom_type_description
_atom_type_scat_dispersion_real
_atom_type_scat_dispersion_imag
_atom_type_scat_source
C C 0.0033 0.0016 'International Tables Vol C Tables 4.2.6.8 and 6.1.1.4'
H H 0.0000 0.0000 'International Tables Vol C Tables 4.2.6.8 and 6.1.1.4'
N N 0.0061 0.0033 'International Tables Vol C Tables 4.2.6.8 and 6.1.1.4'
O O 0.0106 0.0060 'International Tables Vol C Tables 4.2.6.8 and 6.1.1.4'
S S 0.1246 0.1234 'International Tables Vol C Tables 4.2.6.8 and 6.1.1.4'
Cl Cl 0.1484 0.1585 'International Tables Vol C Tables 4.2.6.8 and 6.1.1.4'

loop_
_geom_angle_atom_site_label_1
_geom_angle_atom_site_label_2
_geom_angle_atom_site_label_3
_geom_angle
_geom_angle_site_symmetry_1
_geom_angle_site_symmetry_3
_geom_angle_publ_flag
C2 C1 C6 122.5(3) . . ?
C2 C1 N1 116.4(3) . . ?
C6 C1 N1 121.1(3) . . ?
C3 C2 C1 119.4(3) . . ?
C3 C2 H10 120.3 . . ?
C1 C2 H10 120.3 . . ?
C2 C3 C4 120.4(3) . . ?
C2 C3 Cl1 119.7(3) . . ?
C4 C3 Cl1 119.9(3) . . ?
C5 C4 C3 121.2(3) . . ?
C5 C4 H9 119.4 . . ?
C3 C4 H9 119.4 . . ?
C4 C5 C6 120.9(3) . . ?
C4 C5 C7 119.2(3) . . ?
C6 C5 C7 119.9(3) . . ?
N2 C6 C1 124.3(3) . . ?
N2 C6 C5 120.4(3) . . ?
C1 C6 C5 115.3(3) . . ?
N3 C7 C8 111.5(3) . . ?
N3 C7 C5 111.0(3) . . ?
C8 C7 C5 112.2(3) . . ?
N3 C7 S1 102.7(2) . . ?
C8 C7 S1 109.9(2) . . ?
C5 C7 S1 109.2(2) . . ?
C9 C8 C7 110.5(3) . . ?
C9 C8 H13 109.6 . . ?
C7 C8 H13 109.6 . . ?
C9 C8 H14 109.6 . . ?
C7 C8 H14 109.6 . . ?
H13 C8 H14 108.1 . . ?
N2 C9 C8 110.0(3) . . ?
N2 C9 H11 109.7 . . ?
C8 C9 H11 109.7 . . ?
N2 C9 H12 109.7 . . ?
C8 C9 H12 109.7 . . ?
H11 C9 H12 108.2 . . ?
O3 C10 N3 119.9(3) . . ?
O3 C10 C11 123.0(3) . . ?
N3 C10 C11 117.1(3) . . ?
C10 C11 H6 109.5 . . ?
C10 C11 H7 109.5 . . ?
H6 C11 H7 109.5 . . ?
C10 C11 H8 109.5 . . ?
H6 C11 H8 109.5 . . ?
H7 C11 H8 109.5 . . ?
N4 C12 N5 119.4(3) . . ?
N4 C12 S1 118.8(2) . . ?
N5 C12 S1 121.8(3) . . ?
O4 C13 N5 119.6(3) . . ?
O4 C13 C14 121.3(4) . . ?
N5 C13 C14 119.1(3) . . ?
C13 C14 H15 109.5 . . ?
C13 C14 H16 109.5 . . ?
H15 C14 H16 109.5 . . ?
C13 C14 H17 109.5 . . ?
H15 C14 H17 109.5 . . ?
H16 C14 H17 109.5 . . ?
C16 C15 N5 91.0(7) . . ?
C16 C15 H4 113.5 . . ?
N5 C15 H4 113.5 . . ?
C16 C15 H5 113.5 . . ?
N5 C15 H5 113.5 . . ?
H4 C15 H5 110.8 . . ?
C15 C16 H1 120.0 . . ?
C15 C16 H3 120.0 . . ?
H1 C16 H3 120.0 . . ?
O1 N1 O2 121.4(3) . . ?
O1 N1 C1 120.5(3) . . ?
O2 N1 C1 118.0(3) . . ?
C6 N2 C9 121.1(3) . . ?
C6 N2 H2 118(3) . . ?
C9 N2 H2 121(3) . . ?
C10 N3 N4 119.7(3) . . ?
C10 N3 C7 122.4(3) . . ?
N4 N3 C7 117.9(3) . . ?
C12 N4 N3 110.6(3) . . ?
C13 N5 C12 121.5(3) . . ?
C13 N5 C15 122.2(3) . . ?
C12 N5 C15 115.1(3) . . ?
C12 S1 C7 89.60(16) . . ?

loop_
_geom_bond_atom_site_label_1
_geom_bond_atom_site_label_2
_geom_bond_distance
_geom_bond_site_symmetry_2
_geom_bond_publ_flag
C1 C2 1.387(5) . ?
C1 C6 1.425(5) . ?
C1 N1 1.442(4) . ?
C2 C3 1.366(5) . ?
C2 H10 0.9300 . ?
C3 C4 1.382(5) . ?
C3 Cl1 1.739(4) . ?
C4 C5 1.373(5) . ?
C4 H9 0.9300 . ?
C5 C6 1.428(4) . ?
C5 C7 1.530(4) . ?
C6 N2 1.348(4) . ?
C7 N3 1.479(4) . ?
C7 C8 1.526(5) . ?
C7 S1 1.860(3) . ?
C8 C9 1.503(5) . ?
C8 H13 0.9700 . ?
C8 H14 0.9700 . ?
C9 N2 1.451(5) . ?
C9 H11 0.9700 . ?
C9 H12 0.9700 . ?
C10 O3 1.227(4) . ?
C10 N3 1.365(4) . ?
C10 C11 1.498(5) . ?
C11 H6 0.9600 . ?
C11 H7 0.9600 . ?
C11 H8 0.9600 . ?
C12 N4 1.277(5) . ?
C12 N5 1.396(4) . ?
C12 S1 1.745(4) . ?
C13 O4 1.203(5) . ?
C13 N5 1.375(5) . ?
C13 C14 1.505(5) . ?
C14 H15 0.9600 . ?
C14 H16 0.9600 . ?
C14 H17 0.9600 . ?
C15 C16 1.315(9) . ?
C15 N5 1.700(8) . ?
C15 H4 0.9700 . ?
C15 H5 0.9700 . ?
C16 H1 0.9300 . ?
C16 H3 0.9300 . ?
N1 O1 1.227(4) . ?
N1 O2 1.230(4) . ?
N2 H2 0.88(4) . ?
N3 N4 1.394(4) . ?

loop_
_geom_torsion_atom_site_label_1
_geom_torsion_atom_site_label_2
_geom_torsion_atom_site_label_3
_geom_torsion_atom_site_label_4
_geom_torsion
_geom_torsion_site_symmetry_1
_geom_torsion_site_symmetry_2
_geom_torsion_site_symmetry_3
_geom_torsion_site_symmetry_4
_geom_torsion_publ_flag
C6 C1 C2 C3 1.2(5) . . . . ?
N1 C1 C2 C3 -179.4(3) . . . . ?
C1 C2 C3 C4 2.6(5) . . . . ?
C1 C2 C3 Cl1 -177.8(3) . . . . ?
C2 C3 C4 C5 -2.4(5) . . . . ?
Cl1 C3 C4 C5 178.0(3) . . . . ?
C3 C4 C5 C6 -1.6(5) . . . . ?
C3 C4 C5 C7 176.3(3) . . . . ?
C2 C1 C6 N2 175.1(3) . . . . ?
N1 C1 C6 N2 -4.3(5) . . . . ?
C2 C1 C6 C5 -4.9(5) . . . . ?
N1 C1 C6 C5 175.7(3) . . . . ?
C4 C5 C6 N2 -175.0(3) . . . . ?
C7 C5 C6 N2 7.1(5) . . . . ?
C4 C5 C6 C1 5.1(5) . . . . ?
C7 C5 C6 C1 -172.9(3) . . . . ?
C4 C5 C7 N3 -41.5(4) . . . . ?
C6 C5 C7 N3 136.4(3) . . . . ?
C4 C5 C7 C8 -166.9(3) . . . . ?
C6 C5 C7 C8 11.0(4) . . . . ?
C4 C5 C7 S1 70.9(3) . . . . ?
C6 C5 C7 S1 -111.1(3) . . . . ?
N3 C7 C8 C9 -168.3(3) . . . . ?
C5 C7 C8 C9 -43.2(4) . . . . ?
S1 C7 C8 C9 78.6(3) . . . . ?
C7 C8 C9 N2 58.8(4) . . . . ?
C2 C1 N1 O1 176.4(3) . . . . ?
C6 C1 N1 O1 -4.2(5) . . . . ?
C2 C1 N1 O2 -3.4(5) . . . . ?
C6 C1 N1 O2 176.0(4) . . . . ?
C1 C6 N2 C9 -170.3(3) . . . . ?
C5 C6 N2 C9 9.7(5) . . . . ?
C8 C9 N2 C6 -43.2(5) . . . . ?
O3 C10 N3 N4 178.4(3) . . . . ?
C11 C10 N3 N4 -2.1(5) . . . . ?
O3 C10 N3 C7 -1.0(5) . . . . ?
C11 C10 N3 C7 178.5(3) . . . . ?
C8 C7 N3 C10 68.8(4) . . . . ?
C5 C7 N3 C10 -57.0(4) . . . . ?
S1 C7 N3 C10 -173.6(3) . . . . ?
C8 C7 N3 N4 -110.6(3) . . . . ?
C5 C7 N3 N4 123.6(3) . . . . ?
S1 C7 N3 N4 7.0(3) . . . . ?
N5 C12 N4 N3 -178.1(4) . . . . ?
S1 C12 N4 N3 -0.5(4) . . . . ?
C10 N3 N4 C12 175.8(3) . . . . ?
C7 N3 N4 C12 -4.7(4) . . . . ?
O4 C13 N5 C12 6.3(7) . . . . ?
C14 C13 N5 C12 -174.0(5) . . . . ?
O4 C13 N5 C15 -160.8(5) . . . . ?
C14 C13 N5 C15 18.9(7) . . . . ?
N4 C12 N5 C13 179.1(4) . . . . ?
S1 C12 N5 C13 1.6(6) . . . . ?
N4 C12 N5 C15 -12.9(6) . . . . ?
S1 C12 N5 C15 169.5(3) . . . . ?
C16 C15 N5 C13 -101.6(5) . . . . ?
C16 C15 N5 C12 90.5(5) . . . . ?
N4 C12 S1 C7 3.9(3) . . . . ?
N5 C12 S1 C7 -178.5(4) . . . . ?
N3 C7 S1 C12 -5.5(2) . . . . ?
C8 C7 S1 C12 113.2(3) . . . . ?
C5 C7 S1 C12 -123.4(2) . . . . ?
